data_4503636
loop_
_publ_author_name
'Luo, Feng'
'Che, Yunxia'
'Zheng, Jimin'

_publ_section_title
;
 Employing La2- (La = Eu, Tb, Pr) or Co3-Based Molecule Building Blocks To
 Construct 3,8-Connected Nets: Hydrothermal Synthesis, Structure,
 Luminescence, and Magnetic Properties
;
_journal_issue 6
_journal_name_full 'Crystal Growth &amp; Design'
_journal_page_first 2006
_journal_paper_doi 10.1021/cg8001898
_journal_volume 8
_journal_year 2008
_chemical_formula_sum 'C10 H9 Eu N O7'
_chemical_formula_weight 407.14
_chemical_name_systematic
; 
 ? 
;
_space_group_IT_number 14
_symmetry_cell_setting monoclinic
_symmetry_space_group_name_Hall '-P 2ybc'
_symmetry_space_group_name_H-M 'P 1 21/c 1'
_atom_sites_solution_hydrogens geom
_atom_sites_solution_primary direct
_atom_sites_solution_secondary difmap
_audit_creation_method SHELXL-97
_cell_angle_alpha 90.00
_cell_angle_beta 98.813(8)
_cell_angle_gamma 90.00
_cell_formula_units_Z 4
_cell_length_a 9.443(5)
_cell_length_b 16.005(9)
_cell_length_c 9.108(5)
_cell_measurement_reflns_used 3140
_cell_measurement_temperature 294(2)
_cell_measurement_theta_max 26.55
_cell_measurement_theta_min 2.53
_cell_volume 1360.3(13)
_computing_cell_refinement 'RAXIS-RAPID Auto(Rigaku, 2004)'
_computing_data_collection 'RAXIS-RAPID Auto(Rigaku, 2004)'
_computing_data_reduction 'CrystalStructure(Rigaku/MSC, 2004)'
_computing_molecular_graphics 'SHELXL-97 (Sheldrick, 2001)'
_computing_publication_material 'SHELXL-97 (Sheldrick, 1997)'
_computing_structure_refinement 'SHELXL-97 (Sheldrick, 1997)'
_computing_structure_solution 'SHELXS-97 (Sheldrick, 1997)'
_diffrn_ambient_temperature 294(2)
_diffrn_measured_fraction_theta_full 0.967
_diffrn_measured_fraction_theta_max 0.967
_diffrn_measurement_device_type 'rigaku r-axis rapid IP area detector'
_diffrn_measurement_method '\w scans'
_diffrn_radiation_monochromator graphite
_diffrn_radiation_probe x-ray
_diffrn_radiation_type MoK\a
_diffrn_radiation_wavelength 0.71073
_diffrn_reflns_av_R_equivalents 0.0864
_diffrn_reflns_av_sigmaI/netI 0.0911
_diffrn_reflns_limit_h_max 11
_diffrn_reflns_limit_h_min -11
_diffrn_reflns_limit_k_max 19
_diffrn_reflns_limit_k_min -12
_diffrn_reflns_limit_l_max 11
_diffrn_reflns_limit_l_min -11
_diffrn_reflns_number 6916
_diffrn_reflns_theta_full 26.55
_diffrn_reflns_theta_max 26.55
_diffrn_reflns_theta_min 2.18
_diffrn_source 'rotating anode'
_exptl_absorpt_coefficient_mu 4.636
_exptl_absorpt_correction_T_max 0.7683
_exptl_absorpt_correction_T_min 0.6542
_exptl_absorpt_correction_type multi-scan
_exptl_crystal_colour Colorless
_exptl_crystal_density_diffrn 1.988
_exptl_crystal_density_meas ?
_exptl_crystal_density_method 'not measured'
_exptl_crystal_description Block
_exptl_crystal_F_000 780
_exptl_crystal_size_max 0.10
_exptl_crystal_size_mid 0.06
_exptl_crystal_size_min 0.06
_refine_diff_density_max 2.350
_refine_diff_density_min -1.504
_refine_diff_density_rms 0.225
_refine_ls_extinction_method none
_refine_ls_goodness_of_fit_ref 1.033
_refine_ls_hydrogen_treatment refU
_refine_ls_matrix_type full
_refine_ls_number_parameters 180
_refine_ls_number_reflns 2737
_refine_ls_number_restraints 3
_refine_ls_restrained_S_all 1.032
_refine_ls_R_factor_all 0.0726
_refine_ls_R_factor_gt 0.0468
_refine_ls_shift/su_max 0.032
_refine_ls_shift/su_mean 0.002
_refine_ls_structure_factor_coef Fsqd
_refine_ls_weighting_details 'calc w=1/[\s^2^(Fo^2^)+(0.0468P)^2^+2.3736P] where P=(Fo^2^+2Fc^2^)/3'
_refine_ls_weighting_scheme calc
_refine_ls_wR_factor_gt 0.1011
_refine_ls_wR_factor_ref 0.1113
_reflns_number_gt 2039
_reflns_number_total 2737
_reflns_threshold_expression >2sigma(I)
_cod_data_source_file cg8001898-file001.cif
_cod_data_source_block 070913b
_cod_depositor_comments
;
The following automatic conversions were performed:

'_symmetry_cell_setting' value 'Monoclinic' changed to 'monoclinic'
according to /home/saulius/struct/CIF-dictionaries/cif_core.dic
dictionary named 'cif_core.dic' version 2.4.1 from
2010-06-29.

'_exptl_absorpt_correction_type' value 'Multi-scan'
changed to 'multi-scan' according to
/home/saulius/struct/CIF-dictionaries/cif_core.dic dictionary named
'cif_core.dic' version 2.4.1 from
2010-06-29.

'_refine_ls_hydrogen_treatment' value 'refu' changed to
'refU' according to
/home/saulius/struct/CIF-dictionaries/cif_core.dic dictionary named
'cif_core.dic' version 2.4.1 from 2010-06-29.

Automatic conversion script
Id: cif_fix_values 1715 2011-07-08 13:25:40Z adriana 

The following automatic conversions were performed:

'_exptl_crystal_density_meas' value 'NONE' was changed to '?' - the
value is perceived as not measured.

Automatic conversion script
Id: cif_fix_values 3008 2015-01-20 13:52:24Z robertas 
;
_cod_original_cell_volume 1360.4(12)
_cod_original_sg_symbol_H-M P2(1)/c
_cod_database_code 4503636

loop_
_symmetry_equiv_pos_as_xyz
'x, y, z'
'-x, y+1/2, -z+1/2'
'-x, -y, -z'
'x, -y-1/2, z-1/2'

loop_
_atom_site_label
_atom_site_type_symbol
_atom_site_fract_x
_atom_site_fract_y
_atom_site_fract_z
_atom_site_U_iso_or_equiv
_atom_site_adp_type
_atom_site_occupancy
_atom_site_symmetry_multiplicity
_atom_site_calc_flag
_atom_site_refinement_flags
C1 C 0.3622(9) 0.1096(5) 0.8093(9) 0.0203(17) Uani 1 1 d .
C2 C 0.2320(8) 0.0628(6) 0.8587(8) 0.0176(18) Uani 1 1 d .
C3 C 1.0907(9) 0.0707(6) 1.2580(9) 0.0237(19) Uani 1 1 d .
C4 C 0.4615(9) 0.2271(6) 0.6837(10) 0.031(2) Uani 1 1 d .
H4 H 0.4504 0.2759 0.6278 0.037 Uiso 1 1 calc R
C5 C 0.3417(9) 0.1886(6) 0.7339(11) 0.032(2) Uani 1 1 d .
H5 H 0.2521 0.2140 0.7182 0.038 Uiso 1 1 calc R
C6 C 0.6004(9) 0.1889(5) 0.7214(9) 0.0208(19) Uani 1 1 d .
C7 C 0.5043(8) 0.0784(6) 0.8393(8) 0.0185(18) Uani 1 1 d .
H7 H 0.5171 0.0271 0.8875 0.022 Uiso 1 1 calc R
C8 C 0.7386(9) 0.2282(5) 0.6735(9) 0.0214(19) Uani 1 1 d .
C9 C 1.1708(11) 0.0426(6) 1.4108(10) 0.035(2) Uani 1 1 d .
H9A H 1.1934 0.0909 1.4744 0.042 Uiso 1 1 calc R
H9B H 1.2600 0.0153 1.3982 0.042 Uiso 1 1 calc R
C10 C 1.0728(11) -0.0203(7) 1.4853(10) 0.037(3) Uani 1 1 d .
H10A H 1.0517 -0.0685 1.4211 0.045 Uiso 1 1 calc R
H10B H 1.1255 -0.0398 1.5790 0.045 Uiso 1 1 calc R
Eu1 Eu 0.89596(4) 0.11456(2) 0.97256(4) 0.01533(15) Uani 1 1 d .
N1 N 0.6242(7) 0.1166(5) 0.8042(7) 0.0218(15) Uani 1 1 d .
O1 O 1.0942(6) 0.0236(4) 1.1428(6) 0.0229(13) Uani 1 1 d .
O2 O 1.0156(7) 0.1390(4) 1.2456(7) 0.0343(16) Uani 1 1 d .
O3 O 0.8590(6) 0.1933(4) 0.7322(6) 0.0235(14) Uani 1 1 d .
O4 O 0.7247(6) 0.2896(4) 0.5800(7) 0.0327(16) Uani 1 1 d .
O5 O 0.2472(6) -0.0144(4) 0.8981(6) 0.0251(14) Uani 1 1 d .
O6 O 0.1165(7) 0.1085(4) 0.8574(7) 0.0325(16) Uani 1 1 d .
O7 O 1.0192(7) 0.2541(4) 1.0064(7) 0.0323(15) Uani 1 1 d D
H7A H 1.022(10) 0.285(3) 1.083(4) 0.03(3) Uiso 1 1 d D
H7B H 1.022(9) 0.294(3) 0.946(6) 0.02(2) Uiso 1 1 d D

loop_
_atom_site_aniso_label
_atom_site_aniso_U_11
_atom_site_aniso_U_22
_atom_site_aniso_U_33
_atom_site_aniso_U_23
_atom_site_aniso_U_13
_atom_site_aniso_U_12
C1 0.018(4) 0.015(4) 0.028(4) 0.002(4) 0.005(3) 0.001(4)
C2 0.010(4) 0.023(5) 0.019(4) 0.000(4) 0.003(3) -0.003(4)
C3 0.022(5) 0.020(5) 0.028(4) 0.008(4) 0.001(4) -0.006(4)
C4 0.022(5) 0.024(5) 0.048(6) 0.022(5) 0.006(4) 0.008(4)
C5 0.014(4) 0.031(6) 0.050(6) 0.013(5) 0.008(4) 0.006(4)
C6 0.016(4) 0.012(4) 0.034(5) -0.003(4) 0.003(4) -0.003(4)
C7 0.011(4) 0.024(4) 0.022(4) 0.005(4) 0.006(3) -0.005(4)
C8 0.022(5) 0.018(5) 0.025(4) -0.002(4) 0.005(4) -0.001(4)
C9 0.040(6) 0.029(5) 0.034(5) 0.001(5) -0.002(4) 0.010(5)
C10 0.061(7) 0.032(6) 0.021(5) 0.012(4) 0.012(5) 0.010(5)
Eu1 0.0131(2) 0.0121(2) 0.0220(2) 0.0005(2) 0.00680(14) 0.0007(2)
N1 0.014(3) 0.023(4) 0.028(3) 0.007(3) 0.004(3) 0.001(3)
O1 0.026(3) 0.017(3) 0.026(3) -0.007(3) 0.006(3) -0.002(3)
O2 0.054(4) 0.018(3) 0.029(3) 0.002(3) 0.003(3) 0.013(3)
O3 0.018(3) 0.026(3) 0.027(3) 0.009(3) 0.007(2) 0.001(3)
O4 0.018(3) 0.030(4) 0.050(4) 0.019(3) 0.006(3) -0.001(3)
O5 0.019(3) 0.020(3) 0.040(3) 0.009(3) 0.015(3) -0.001(3)
O6 0.027(3) 0.027(4) 0.048(4) 0.012(3) 0.019(3) 0.006(3)
O7 0.043(4) 0.023(3) 0.035(4) 0.004(3) 0.016(3) -0.004(3)

loop_
_atom_type_symbol
_atom_type_description
_atom_type_scat_dispersion_real
_atom_type_scat_dispersion_imag
_atom_type_scat_source
C C 0.0033 0.0016 'International Tables Vol C Tables 4.2.6.8 and 6.1.1.4'
H H 0.0000 0.0000 'International Tables Vol C Tables 4.2.6.8 and 6.1.1.4'
O O 0.0106 0.0060 'International Tables Vol C Tables 4.2.6.8 and 6.1.1.4'
Eu Eu -0.1578 3.6682 'International Tables Vol C Tables 4.2.6.8 and 6.1.1.4'
N N 0.0061 0.0033 'International Tables Vol C Tables 4.2.6.8 and 6.1.1.4'

loop_
_geom_angle_atom_site_label_1
_geom_angle_atom_site_label_2
_geom_angle_atom_site_label_3
_geom_angle
_geom_angle_site_symmetry_1
_geom_angle_site_symmetry_3
C7 C1 C5 117.1(7) . .
C7 C1 C2 122.5(7) . .
C5 C1 C2 120.3(7) . .
O5 C2 O6 126.5(7) . .
O5 C2 C1 118.7(7) . .
O6 C2 C1 114.8(7) . .
O1 C3 O2 120.0(7) . .
O1 C3 C9 119.4(8) . .
O2 C3 C9 120.6(8) . .
O1 C3 Eu1 61.8(4) . .
O2 C3 Eu1 58.5(4) . .
C9 C3 Eu1 171.8(6) . .
C5 C4 C6 118.7(8) . .
C5 C4 H4 120.7 . .
C6 C4 H4 120.7 . .
C4 C5 C1 118.6(8) . .
C4 C5 H5 120.7 . .
C1 C5 H5 120.7 . .
N1 C6 C4 123.5(7) . .
N1 C6 C8 114.5(7) . .
C4 C6 C8 122.0(7) . .
N1 C7 C1 126.2(8) . .
N1 C7 H7 116.9 . .
C1 C7 H7 116.9 . .
O4 C8 O3 126.1(7) . .
O4 C8 C6 118.9(7) . .
O3 C8 C6 115.1(7) . .
C3 C9 C10 109.4(8) . .
C3 C9 H9A 109.8 . .
C10 C9 H9A 109.8 . .
C3 C9 H9B 109.8 . .
C10 C9 H9B 109.8 . .
H9A C9 H9B 108.2 . .
C10 C10 C9 113.0(10) 3_758 .
C10 C10 H10A 109.0 3_758 .
C9 C10 H10A 109.0 . .
C10 C10 H10B 109.0 3_758 .
C9 C10 H10B 109.0 . .
H10A C10 H10B 107.8 . .
O1 Eu1 O6 72.2(2) 3_757 1_655
O1 Eu1 O3 95.1(2) 3_757 .
O6 Eu1 O3 70.27(19) 1_655 .
O1 Eu1 O5 71.53(19) 3_757 3_657
O6 Eu1 O5 136.43(19) 1_655 3_657
O3 Eu1 O5 136.12(19) . 3_657
O1 Eu1 O7 143.58(19) 3_757 .
O6 Eu1 O7 71.5(2) 1_655 .
O3 Eu1 O7 70.1(2) . .
O5 Eu1 O7 141.6(2) 3_657 .
O1 Eu1 O4 141.2(2) 3_757 4_566
O6 Eu1 O4 144.8(2) 1_655 4_566
O3 Eu1 O4 91.2(2) . 4_566
O5 Eu1 O4 77.5(2) 3_657 4_566
O7 Eu1 O4 74.1(2) . 4_566
O1 Eu1 O2 120.38(19) 3_757 .
O6 Eu1 O2 98.1(2) 1_655 .
O3 Eu1 O2 138.0(2) . .
O5 Eu1 O2 80.4(2) 3_657 .
O7 Eu1 O2 67.9(2) . .
O4 Eu1 O2 75.4(2) 4_566 .
O1 Eu1 O1 71.9(2) 3_757 .
O6 Eu1 O1 70.36(19) 1_655 .
O3 Eu1 O1 140.61(17) . .
O5 Eu1 O1 76.05(18) 3_657 .
O7 Eu1 O1 98.2(2) . .
O4 Eu1 O1 122.55(19) 4_566 .
O2 Eu1 O1 50.49(18) . .
O1 Eu1 N1 82.3(2) 3_757 .
O6 Eu1 N1 122.2(2) 1_655 .
O3 Eu1 N1 61.24(18) . .
O5 Eu1 N1 75.4(2) 3_657 .
O7 Eu1 N1 115.3(2) . .
O4 Eu1 N1 67.4(2) 4_566 .
O2 Eu1 N1 139.0(2) . .
O1 Eu1 N1 146.28(19) . .
O1 Eu1 C3 95.8(2) 3_757 .
O6 Eu1 C3 85.1(2) 1_655 .
O3 Eu1 C3 148.5(2) . .
O5 Eu1 C3 75.4(2) 3_657 .
O7 Eu1 C3 83.8(2) . .
O4 Eu1 C3 98.5(2) 4_566 .
O2 Eu1 C3 25.3(2) . .
O1 Eu1 C3 25.3(2) . .
N1 Eu1 C3 149.8(2) . .
O1 Eu1 Eu1 37.68(14) 3_757 3_757
O6 Eu1 Eu1 66.61(15) 1_655 3_757
O3 Eu1 Eu1 123.33(14) . 3_757
O5 Eu1 Eu1 69.98(14) 3_657 3_757
O7 Eu1 Eu1 124.57(17) . 3_757
O4 Eu1 Eu1 143.76(16) 4_566 3_757
O2 Eu1 Eu1 83.67(13) . 3_757
O1 Eu1 Eu1 34.17(12) . 3_757
N1 Eu1 Eu1 117.15(15) . 3_757
C3 Eu1 Eu1 58.53(17) . 3_757
C7 N1 C6 115.6(7) . .
C7 N1 Eu1 126.4(5) . .
C6 N1 Eu1 111.7(5) . .
C3 O1 Eu1 151.2(5) . 3_757
C3 O1 Eu1 92.9(5) . .
Eu1 O1 Eu1 108.1(2) 3_757 .
C3 O2 Eu1 96.2(5) . .
C8 O3 Eu1 124.7(5) . .
C8 O4 Eu1 135.1(5) . 4_565
C2 O5 Eu1 134.4(5) . 3_657
C2 O6 Eu1 140.4(5) . 1_455
Eu1 O7 H7A 125(5) . .
Eu1 O7 H7B 131(5) . .
H7A O7 H7B 95.2(15) . .

loop_
_geom_bond_atom_site_label_1
_geom_bond_atom_site_label_2
_geom_bond_distance
_geom_bond_site_symmetry_2
C1 C7 1.418(11) .
C1 C5 1.438(12) .
C1 C2 1.565(11) .
C2 O5 1.288(10) .
C2 O6 1.311(10) .
C3 O1 1.297(10) .
C3 O2 1.300(10) .
C3 C9 1.545(12) .
C3 Eu1 3.029(8) .
C4 C5 1.423(12) .
C4 C6 1.440(12) .
C4 H4 0.9300 .
C5 H5 0.9300 .
C6 N1 1.381(10) .
C6 C8 1.570(11) .
C7 N1 1.367(10) .
C7 H7 0.9300 .
C8 O4 1.294(10) .
C8 O3 1.305(10) .
C9 C10 1.589(14) .
C9 H9A 0.9700 .
C9 H9B 0.9700 .
C10 C10 1.581(19) 3_758
C10 H10A 0.9700 .
C10 H10B 0.9700 .
Eu1 O1 2.456(6) 3_757
Eu1 O6 2.474(6) 1_655
Eu1 O3 2.504(6) .
Eu1 O5 2.505(5) 3_657
Eu1 O7 2.515(7) .
Eu1 O4 2.531(6) 4_566
Eu1 O2 2.598(6) .
Eu1 O1 2.672(6) .
Eu1 N1 2.781(7) .
Eu1 Eu1 4.154(2) 3_757
O1 Eu1 2.456(6) 3_757
O4 Eu1 2.531(6) 4_565
O5 Eu1 2.505(5) 3_657
O6 Eu1 2.474(6) 1_455
O7 H7A 0.848(10) .
O7 H7B 0.848(10) .

loop_
_geom_torsion_atom_site_label_1
_geom_torsion_atom_site_label_2
_geom_torsion_atom_site_label_3
_geom_torsion_atom_site_label_4
_geom_torsion
_geom_torsion_site_symmetry_1
_geom_torsion_site_symmetry_4
C7 C1 C2 O5 -15.7(12) . .
C5 C1 C2 O5 166.1(8) . .
C7 C1 C2 O6 163.3(7) . .
C5 C1 C2 O6 -14.9(11) . .
C6 C4 C5 C1 -5.1(14) . .
C7 C1 C5 C4 5.0(13) . .
C2 C1 C5 C4 -176.7(8) . .
C5 C4 C6 N1 -0.1(14) . .
C5 C4 C6 C8 -178.6(8) . .
C5 C1 C7 N1 0.4(12) . .
C2 C1 C7 N1 -177.8(8) . .
N1 C6 C8 O4 171.2(8) . .
C4 C6 C8 O4 -10.2(12) . .
N1 C6 C8 O3 -7.6(10) . .
C4 C6 C8 O3 171.1(8) . .
O1 C3 C9 C10 -83.3(10) . .
O2 C3 C9 C10 93.9(10) . .
Eu1 C3 C9 C10 12(5) . .
C3 C9 C10 C10 -61.4(13) . 3_758
O1 C3 Eu1 O1 19.0(5) . 3_757
O2 C3 Eu1 O1 -167.7(5) . 3_757
C9 C3 Eu1 O1 -81(4) . 3_757
O1 C3 Eu1 O6 -52.5(5) . 1_655
O2 C3 Eu1 O6 120.8(5) . 1_655
C9 C3 Eu1 O6 -153(4) . 1_655
O1 C3 Eu1 O3 -90.6(6) . .
O2 C3 Eu1 O3 82.7(6) . .
C9 C3 Eu1 O3 169(4) . .
O1 C3 Eu1 O5 88.2(5) . 3_657
O2 C3 Eu1 O5 -98.5(5) . 3_657
C9 C3 Eu1 O5 -12(4) . 3_657
O1 C3 Eu1 O7 -124.4(5) . .
O2 C3 Eu1 O7 49.0(5) . .
C9 C3 Eu1 O7 135(4) . .
O1 C3 Eu1 O4 162.8(4) . 4_566
O2 C3 Eu1 O4 -23.9(5) . 4_566
C9 C3 Eu1 O4 63(4) . 4_566
O1 C3 Eu1 O2 -173.4(8) . .
C9 C3 Eu1 O2 86(4) . .
O2 C3 Eu1 O1 173.4(8) . .
C9 C3 Eu1 O1 -100(5) . .
O1 C3 Eu1 N1 103.7(6) . .
O2 C3 Eu1 N1 -83.0(7) . .
C9 C3 Eu1 N1 3(5) . .
O1 C3 Eu1 Eu1 12.9(4) . 3_757
O2 C3 Eu1 Eu1 -173.7(6) . 3_757
C9 C3 Eu1 Eu1 -87(4) . 3_757
C1 C7 N1 C6 -5.5(12) . .
C1 C7 N1 Eu1 144.1(7) . .
C4 C6 N1 C7 5.2(12) . .
C8 C6 N1 C7 -176.1(7) . .
C4 C6 N1 Eu1 -148.7(7) . .
C8 C6 N1 Eu1 29.9(8) . .
O1 Eu1 N1 C7 80.2(7) 3_757 .
O6 Eu1 N1 C7 143.4(6) 1_655 .
O3 Eu1 N1 C7 -179.7(7) . .
O5 Eu1 N1 C7 7.3(6) 3_657 .
O7 Eu1 N1 C7 -133.3(7) . .
O4 Eu1 N1 C7 -75.0(7) 4_566 .
O2 Eu1 N1 C7 -48.4(8) . .
O1 Eu1 N1 C7 40.3(8) . .
C3 Eu1 N1 C7 -8.2(9) . .
Eu1 Eu1 N1 C7 65.2(7) 3_757 .
O1 Eu1 N1 C6 -129.3(5) 3_757 .
O6 Eu1 N1 C6 -66.0(6) 1_655 .
O3 Eu1 N1 C6 -29.2(5) . .
O5 Eu1 N1 C6 157.8(6) 3_657 .
O7 Eu1 N1 C6 17.2(6) . .
O4 Eu1 N1 C6 75.5(5) 4_566 .
O2 Eu1 N1 C6 102.1(5) . .
O1 Eu1 N1 C6 -169.2(4) . .
C3 Eu1 N1 C6 142.3(5) . .
Eu1 Eu1 N1 C6 -144.2(5) 3_757 .
O2 C3 O1 Eu1 -144.3(8) . 3_757
C9 C3 O1 Eu1 32.9(15) . 3_757
Eu1 C3 O1 Eu1 -137.8(11) . 3_757
O2 C3 O1 Eu1 -6.5(8) . .
C9 C3 O1 Eu1 170.7(7) . .
O1 Eu1 O1 C3 -160.1(6) 3_757 .
O6 Eu1 O1 C3 122.9(5) 1_655 .
O3 Eu1 O1 C3 124.5(5) . .
O5 Eu1 O1 C3 -85.3(5) 3_657 .
O7 Eu1 O1 C3 56.0(5) . .
O4 Eu1 O1 C3 -20.4(5) 4_566 .
O2 Eu1 O1 C3 3.7(4) . .
N1 Eu1 O1 C3 -118.2(5) . .
Eu1 Eu1 O1 C3 -160.1(6) 3_757 .
O1 Eu1 O1 Eu1 0.0 3_757 3_757
O6 Eu1 O1 Eu1 -77.0(2) 1_655 3_757
O3 Eu1 O1 Eu1 -75.4(3) . 3_757
O5 Eu1 O1 Eu1 74.8(2) 3_657 3_757
O7 Eu1 O1 Eu1 -143.9(2) . 3_757
O4 Eu1 O1 Eu1 139.7(2) 4_566 3_757
O2 Eu1 O1 Eu1 163.8(3) . 3_757
N1 Eu1 O1 Eu1 41.9(4) . 3_757
C3 Eu1 O1 Eu1 160.1(6) . 3_757
O1 C3 O2 Eu1 6.8(8) . .
C9 C3 O2 Eu1 -170.5(7) . .
O1 Eu1 O2 C3 14.3(6) 3_757 .
O6 Eu1 O2 C3 -59.8(5) 1_655 .
O3 Eu1 O2 C3 -129.2(5) . .
O5 Eu1 O2 C3 76.1(5) 3_657 .
O7 Eu1 O2 C3 -126.0(5) . .
O4 Eu1 O2 C3 155.6(5) 4_566 .
O1 Eu1 O2 C3 -3.7(4) . .
N1 Eu1 O2 C3 130.3(5) . .
Eu1 Eu1 O2 C3 5.4(5) 3_757 .
O4 C8 O3 Eu1 156.5(7) . .
C6 C8 O3 Eu1 -24.9(9) . .
O1 Eu1 O3 C8 107.6(6) 3_757 .
O6 Eu1 O3 C8 176.6(7) 1_655 .
O5 Eu1 O3 C8 39.1(7) 3_657 .
O7 Eu1 O3 C8 -106.6(6) . .
O4 Eu1 O3 C8 -34.1(6) 4_566 .
O2 Eu1 O3 C8 -103.4(6) . .
O1 Eu1 O3 C8 175.0(5) . .
N1 Eu1 O3 C8 29.2(6) . .
C3 Eu1 O3 C8 -142.7(6) . .
Eu1 Eu1 O3 C8 134.4(6) 3_757 .
O3 C8 O4 Eu1 -6.4(14) . 4_565
C6 C8 O4 Eu1 175.0(5) . 4_565
O6 C2 O5 Eu1 -11.8(13) . 3_657
C1 C2 O5 Eu1 167.0(5) . 3_657
O5 C2 O6 Eu1 22.4(14) . 1_455
C1 C2 O6 Eu1 -156.6(6) . 1_455
